data_1535408
loop_
_publ_author_name
'Bolotina, N.B.'
'Dmitrieva, M.T.'
'Rastsvetaeva, R.K.'

_publ_section_title
;
 Modulated structure of a new natural member of hollandite family.
;
_journal_name_full Kristallografiya
_journal_page_first 598
_journal_page_last 605
_journal_volume 37
_journal_year 1992
_chemical_formula_sum 'Ba1.12 O16 Ti8'
_chemical_name_systematic 'Ba1.12 (Ti8 O16)'
_space_group_IT_number 79
_symmetry_space_group_name_Hall 'I 4'
_symmetry_space_group_name_H-M 'I 4'
_cell_angle_alpha 90
_cell_angle_beta 90
_cell_angle_gamma 90
_cell_formula_units_Z 1
_cell_length_a 10.071
_cell_length_b 10.071
_cell_length_c 2.962
_cell_volume 300.421
_citation_journal_id_ASTM KRISAJ
_cod_data_source_file Bolotina_KRISAJ_1992_1303.cif
_cod_data_source_block Ba1.12O16Ti8
_cod_database_code 1535408

loop_
_symmetry_equiv_pos_as_xyz
x,y,z
-y,x,z
-x,-y,z
y,-x,z
x+1/2,y+1/2,z+1/2
-y+1/2,x+1/2,z+1/2
-x+1/2,-y+1/2,z+1/2
y+1/2,-x+1/2,z+1/2

loop_
_atom_site_label
_atom_site_type_symbol
_atom_site_fract_x
_atom_site_fract_y
_atom_site_fract_z
_atom_site_occupancy
_atom_site_U_iso_or_equiv
Ti1 Ti+3 0.3505 0.1671 -0.009 1 0.0
Ba1 Ba+2 0.5 0.5 0.055 0.386 0.0
O1 O-2 0.154 0.2004 0.005 1 0.0
Ba2 Ba+2 0 0 0.321 0.174 0.0
O2 O-2 0.1663 0.4589 0.001 1 0.0
